data_4026957
loop_
_publ_author_name
'Riccardo Rossi Paccani'
'Donato Donati'
'Stefania Fusi'
'Loredana Latterini'
'Grazia Farina'
'Vinicio Zanirato'
'Massimo Olivucci'

_publ_contact_author_address 'Department of Chemistry, University of Siena, Via A. Moro, 2 53100 Siena-Italy'
_publ_contact_author_email rossipaccani@unisi.it
_publ_contact_author_name 'Rossi Paccani Riccardo'
_publ_section_title
;
 Toward a Stable \a-Cycloalkyl Amino Acid with a Photoswitchable Cationic
 Side Chain
;
_journal_name_full 'Journal of Organic Chemistry'
_journal_page_first 1738
_journal_page_last 1748
_journal_paper_doi 10.1021/jo2022263
_journal_volume 77
_journal_year 2012
_chemical_formula_moiety 'C18 H15 F3 N2 O3 , H2 O'
_chemical_formula_sum 'C18 H17 F3 N2 O4'
_chemical_formula_weight 382.34
_chemical_name_systematic
;
2,2,2-trifluoro-N-(8-methoxy-5-oxo-1,2,3,5,5a,6_
-hexahydroindeno[1,2-e]indol-5a-yl)acetamide
;
_space_group_IT_number 2
_symmetry_cell_setting triclinic
_symmetry_space_group_name_Hall '-P 1'
_symmetry_space_group_name_H-M 'P -1'
_atom_sites_solution_hydrogens geom
_atom_sites_solution_primary direct
_atom_sites_solution_secondary difmap
_audit_creation_method 'CrysAlisPro, Oxf...'
_cell_angle_alpha 105.856(7)
_cell_angle_beta 101.153(8)
_cell_angle_gamma 102.494(6)
_cell_formula_units_Z 2
_cell_length_a 9.3989(8)
_cell_length_b 9.6211(6)
_cell_length_c 10.5090(10)
_cell_measurement_reflns_used 2600
_cell_measurement_temperature 293(2)
_cell_measurement_theta_max 28.8574
_cell_measurement_theta_min 2.0845
_cell_volume 859.63(14)
_computing_cell_refinement 'CrysAlisPro, Oxf...'
_computing_data_collection 'CrysAlisPro, Oxf...'
_computing_data_reduction 'CrysAlisPro, Oxf...'
_computing_molecular_graphics 'Ortep-3 (Farrugia, 1999)'
_computing_publication_material 'SHELXL-97 (Sheldrick, 1997)'
_computing_structure_refinement 'SHELXL-97 (Sheldrick, 1997)'
_computing_structure_solution 'SHELXL-97 (Sheldrick, 1997)'
_diffrn_ambient_temperature 293(2)
_diffrn_detector_area_resol_mean 16.0827
_diffrn_measured_fraction_theta_full 0.853
_diffrn_measured_fraction_theta_max 0.853
_diffrn_measurement_device_type 'Xcalibur, Sapphire3'
_diffrn_measurement_method '\w scans'
_diffrn_radiation_monochromator graphite
_diffrn_radiation_source 'fine-focus sealed tube'
_diffrn_radiation_type MoK\a
_diffrn_radiation_wavelength 0.71073
_diffrn_reflns_av_R_equivalents 0.0157
_diffrn_reflns_av_sigmaI/netI 0.0486
_diffrn_reflns_limit_h_max 12
_diffrn_reflns_limit_h_min -12
_diffrn_reflns_limit_k_max 12
_diffrn_reflns_limit_k_min -12
_diffrn_reflns_limit_l_max 13
_diffrn_reflns_limit_l_min -13
_diffrn_reflns_number 6153
_diffrn_reflns_theta_full 28.93
_diffrn_reflns_theta_max 28.93
_diffrn_reflns_theta_min 2.09
_exptl_absorpt_coefficient_mu 0.126
_exptl_absorpt_correction_T_max 1.00000
_exptl_absorpt_correction_T_min 0.99439
_exptl_absorpt_correction_type multi-scan
_exptl_absorpt_process_details
;
 CrysAlisPro, Oxford Diffraction Ltd.,
 Version 1.171.33.42
 empirical absorption correction using spherical harmonics,
 implemented in SCALE3 ABSPACK scaling algorithm.
;
_exptl_crystal_colour colourless
_exptl_crystal_density_diffrn 1.477
_exptl_crystal_description parallelepiped
_exptl_crystal_F_000 396
_exptl_crystal_size_max 0.2511
_exptl_crystal_size_mid 0.1640
_exptl_crystal_size_min 0.0262
_refine_diff_density_max 0.241
_refine_diff_density_min -0.191
_refine_diff_density_rms 0.037
_refine_ls_extinction_method none
_refine_ls_goodness_of_fit_ref 0.877
_refine_ls_hydrogen_treatment mixed
_refine_ls_matrix_type full
_refine_ls_number_parameters 333
_refine_ls_number_reflns 3874
_refine_ls_number_restraints 1
_refine_ls_restrained_S_all 0.877
_refine_ls_R_factor_all 0.0681
_refine_ls_R_factor_gt 0.0404
_refine_ls_shift/su_max 0.005
_refine_ls_shift/su_mean 0.000
_refine_ls_structure_factor_coef Fsqd
_refine_ls_weighting_details 'calc w=1/[\s^2^(Fo^2^)+(0.0478P)^2^+0.0000P] where P=(Fo^2^+2Fc^2^)/3'
_refine_ls_weighting_scheme calc
_refine_ls_wR_factor_gt 0.0846
_refine_ls_wR_factor_ref 0.0898
_reflns_number_gt 2405
_reflns_number_total 3874
_reflns_threshold_expression >2sigma(I)
_cod_data_source_file jo2022263_si_004.cif
_cod_data_source_block rrp146
_cod_original_cell_volume 859.63(12)
_cod_database_code 4026957

loop_
_symmetry_equiv_pos_as_xyz
'x, y, z'
'-x, -y, -z'

loop_
_atom_site_label
_atom_site_type_symbol
_atom_site_fract_x
_atom_site_fract_y
_atom_site_fract_z
_atom_site_U_iso_or_equiv
_atom_site_adp_type
_atom_site_occupancy
_atom_site_symmetry_multiplicity
_atom_site_calc_flag
_atom_site_refinement_flags
O001 O 0.42156(13) 0.49478(14) 0.74404(14) 0.0660(4) Uani 1 1 d .
N003 N 0.21709(13) 0.45556(13) 0.56578(12) 0.0308(3) Uani 1 1 d .
O004 O -0.07347(12) 0.44313(12) 0.64238(11) 0.0446(3) Uani 1 1 d .
O005 O 0.13975(14) -0.11324(13) 0.05952(11) 0.0534(3) Uani 1 1 d .
C006 C 0.22879(16) 0.20492(15) 0.72932(15) 0.0315(3) Uani 1 1 d .
F2 F 0.5781(8) 0.7142(9) 0.6875(10) 0.086(3) Uani 0.536(17) 1 d P
F2B F 0.3719(10) 0.7011(10) 0.5251(11) 0.079(3) Uani 0.464(17) 1 d P
F1 F 0.4214(14) 0.6573(11) 0.4991(7) 0.104(3) Uani 0.535(17) 1 d P
F1B F 0.4356(14) 0.7864(8) 0.7313(8) 0.110(4) Uani 0.465(17) 1 d P
F3 F 0.3871(13) 0.7851(8) 0.6825(16) 0.126(4) Uani 0.538(17) 1 d P
F3B F 0.5705(10) 0.6757(15) 0.6310(19) 0.112(5) Uani 0.462(17) 1 d P
N009 N 0.24351(16) 0.28995(16) 0.95547(15) 0.0465(4) Uani 1 1 d .
C010 C 0.07693(17) 0.05639(17) 0.22909(16) 0.0357(4) Uani 1 1 d .
C011 C 0.18231(16) 0.30237(16) 0.83648(15) 0.0337(3) Uani 1 1 d .
C012 C 0.10723(15) 0.32065(14) 0.57193(14) 0.0286(3) Uani 1 1 d .
C013 C 0.16260(17) -0.04313(16) 0.19701(15) 0.0376(4) Uani 1 1 d .
C014 C 0.09228(15) 0.13150(15) 0.36428(15) 0.0309(3) Uani 1 1 d .
C015 C 0.19545(16) 0.11203(15) 0.46951(14) 0.0301(3) Uani 1 1 d .
C016 C 0.00619(17) 0.23647(17) 0.42475(16) 0.0330(3) Uani 1 1 d .
C017 C 0.35355(17) 0.52745(16) 0.65110(16) 0.0370(4) Uani 1 1 d .
C018 C 0.26119(19) -0.06730(18) 0.30018(16) 0.0392(4) Uani 1 1 d .
C019 C 0.18903(15) 0.20735(15) 0.60162(15) 0.0295(3) Uani 1 1 d .
C020 C 0.08146(17) 0.38311(17) 0.81120(16) 0.0365(4) Uani 1 1 d .
C021 C 0.02794(16) 0.38408(15) 0.67918(15) 0.0328(3) Uani 1 1 d .
C022 C 0.43439(19) 0.67267(18) 0.63041(19) 0.0439(4) Uani 1 1 d .
C023 C 0.27785(18) 0.01051(16) 0.43652(17) 0.0363(4) Uani 1 1 d .
C024 C 0.3220(2) 0.1215(2) 0.79443(17) 0.0433(4) Uani 1 1 d .
C026 C 0.3432(3) 0.1933(2) 0.94828(19) 0.0551(5) Uani 1 1 d .
C027 C 0.2298(3) -0.2082(3) 0.0174(2) 0.0729(7) Uani 1 1 d .
H27A H 0.2198 -0.2849 0.0601 0.096(8) Uiso 1 1 calc R
H27B H 0.3338 -0.1496 0.0442 0.129(11) Uiso 1 1 calc R
H27C H 0.1969 -0.2546 -0.0806 0.088(7) Uiso 1 1 calc R
OW1 O -0.2647(2) 0.47441(19) 0.80957(15) 0.0730(5) Uani 1 1 d D
H23 H 0.3464(16) -0.0083(15) 0.5098(15) 0.034(4) Uiso 1 1 d .
H16A H -0.0131(16) 0.3042(16) 0.3733(15) 0.037(4) Uiso 1 1 d .
H16B H -0.0911(17) 0.1783(15) 0.4318(14) 0.035(4) Uiso 1 1 d .
H10 H 0.0101(17) 0.0677(15) 0.1557(16) 0.038(4) Uiso 1 1 d .
H20 H 0.0461(17) 0.4361(16) 0.8815(16) 0.042(4) Uiso 1 1 d .
H18 H 0.3154(17) -0.1385(17) 0.2801(15) 0.042(4) Uiso 1 1 d .
H3 H 0.1767(18) 0.5004(17) 0.5064(17) 0.045(4) Uiso 1 1 d .
H24A H 0.269(2) 0.014(2) 0.7636(19) 0.064(5) Uiso 1 1 d .
H26B H 0.453(2) 0.261(2) 0.996(2) 0.080(6) Uiso 1 1 d .
H9 H 0.236(2) 0.355(2) 1.035(2) 0.070(6) Uiso 1 1 d .
H24B H 0.422(2) 0.1319(19) 0.7745(19) 0.068(6) Uiso 1 1 d .
H26A H 0.322(2) 0.120(2) 0.996(2) 0.092(7) Uiso 1 1 d .
HW2 H -0.198(3) 0.473(3) 0.749(3) 0.137(10) Uiso 1 1 d .
HW1 H -0.350(3) 0.468(3) 0.769(3) 0.101(9) Uiso 1 1 d D

loop_
_atom_site_aniso_label
_atom_site_aniso_U_11
_atom_site_aniso_U_22
_atom_site_aniso_U_33
_atom_site_aniso_U_23
_atom_site_aniso_U_13
_atom_site_aniso_U_12
O001 0.0450(7) 0.0698(8) 0.0706(9) 0.0418(8) -0.0125(7) -0.0079(6)
N003 0.0306(7) 0.0310(6) 0.0308(7) 0.0119(6) 0.0067(6) 0.0081(5)
O004 0.0496(7) 0.0555(7) 0.0466(7) 0.0262(6) 0.0220(6) 0.0310(6)
O005 0.0651(8) 0.0612(7) 0.0316(6) 0.0045(6) 0.0135(6) 0.0265(6)
C006 0.0315(8) 0.0295(7) 0.0322(8) 0.0099(7) 0.0057(7) 0.0090(6)
F2 0.044(3) 0.073(4) 0.123(4) 0.061(4) -0.022(3) -0.019(3)
F2B 0.077(3) 0.068(4) 0.075(6) 0.049(4) -0.011(3) -0.017(2)
F1 0.143(8) 0.085(4) 0.0517(19) 0.027(2) 0.022(4) -0.037(4)
F1B 0.205(10) 0.033(2) 0.070(4) -0.001(2) 0.032(4) 0.020(3)
F3 0.138(5) 0.061(3) 0.246(12) 0.077(5) 0.129(7) 0.062(3)
F3B 0.052(5) 0.087(5) 0.230(13) 0.078(7) 0.075(7) 0.020(4)
N009 0.0538(9) 0.0593(9) 0.0290(8) 0.0130(7) 0.0076(7) 0.0264(8)
C010 0.0328(8) 0.0390(8) 0.0302(9) 0.0099(7) 0.0026(7) 0.0075(7)
C011 0.0348(8) 0.0342(8) 0.0304(8) 0.0109(7) 0.0076(7) 0.0072(7)
C012 0.0274(7) 0.0281(7) 0.0298(8) 0.0107(6) 0.0062(6) 0.0066(6)
C013 0.0414(9) 0.0355(8) 0.0317(9) 0.0068(7) 0.0113(7) 0.0066(7)
C014 0.0295(8) 0.0288(7) 0.0319(8) 0.0098(7) 0.0066(7) 0.0050(6)
C015 0.0318(8) 0.0269(7) 0.0300(8) 0.0096(7) 0.0066(7) 0.0060(6)
C016 0.0296(8) 0.0338(8) 0.0325(8) 0.0101(7) 0.0042(7) 0.0080(7)
C017 0.0334(9) 0.0384(8) 0.0379(9) 0.0144(8) 0.0077(8) 0.0070(7)
C018 0.0451(10) 0.0341(8) 0.0405(10) 0.0092(7) 0.0150(8) 0.0162(8)
C019 0.0283(8) 0.0271(7) 0.0323(8) 0.0094(7) 0.0073(7) 0.0075(6)
C020 0.0404(9) 0.0405(9) 0.0317(9) 0.0096(7) 0.0147(8) 0.0162(7)
C021 0.0331(8) 0.0288(7) 0.0389(9) 0.0131(7) 0.0121(7) 0.0092(6)
C022 0.0384(10) 0.0403(10) 0.0490(11) 0.0162(9) 0.0075(9) 0.0051(8)
C023 0.0392(9) 0.0359(8) 0.0372(9) 0.0144(7) 0.0096(8) 0.0151(7)
C024 0.0483(11) 0.0469(10) 0.0353(9) 0.0139(8) 0.0033(8) 0.0217(9)
C026 0.0656(14) 0.0683(13) 0.0385(10) 0.0182(10) 0.0083(10) 0.0375(11)
C027 0.111(2) 0.0760(14) 0.0448(12) 0.0107(11) 0.0307(13) 0.0547(15)
OW1 0.0714(11) 0.1162(12) 0.0422(8) 0.0173(8) 0.0186(8) 0.0566(10)

loop_
_atom_type_symbol
_atom_type_description
_atom_type_scat_dispersion_real
_atom_type_scat_dispersion_imag
_atom_type_scat_source
C C 0.0033 0.0016 'International Tables Vol C Tables 4.2.6.8 and 6.1.1.4'
H H 0.0000 0.0000 'International Tables Vol C Tables 4.2.6.8 and 6.1.1.4'
N N 0.0061 0.0033 'International Tables Vol C Tables 4.2.6.8 and 6.1.1.4'
O O 0.0106 0.0060 'International Tables Vol C Tables 4.2.6.8 and 6.1.1.4'
F F 0.0171 0.0103 'International Tables Vol C Tables 4.2.6.8 and 6.1.1.4'

loop_
_geom_angle_atom_site_label_1
_geom_angle_atom_site_label_2
_geom_angle_atom_site_label_3
_geom_angle
C017 N003 C012 126.43(12)
C017 N003 H3 118.3(10)
C012 N003 H3 114.3(10)
C013 O005 C027 118.69(13)
C019 C006 C011 119.10(12)
C019 C006 C024 132.79(13)
C011 C006 C024 108.08(12)
F3B F2 C022 75.0(12)
F3B F2 F1B 120.9(15)
C022 F2 F1B 48.5(4)
F1 F2B C022 77.4(10)
F1 F2B F3 125.8(13)
C022 F2B F3 51.7(3)
F2B F1 C022 69.9(9)
F2B F1 F3B 110.0(12)
C022 F1 F3B 47.5(4)
F3 F1B C022 75.1(11)
F3 F1B F2 114.5(13)
C022 F1B F2 48.2(4)
F1B F3 C022 77.4(11)
F1B F3 F2B 125.4(13)
C022 F3 F2B 51.3(4)
F2 F3B C022 78.4(13)
F2 F3B F1 121.4(16)
C022 F3B F1 50.2(4)
C011 N009 C026 114.39(14)
C011 N009 H9 118.6(11)
C026 N009 H9 125.7(12)
C014 C010 C013 118.97(14)
C014 C010 H10 123.3(9)
C013 C010 H10 117.7(9)
N009 C011 C020 127.39(14)
N009 C011 C006 108.59(13)
C020 C011 C006 123.84(14)
N003 C012 C019 110.35(11)
N003 C012 C021 105.17(10)
C019 C012 C021 115.40(11)
N003 C012 C016 106.45(11)
C019 C012 C016 102.88(11)
C021 C012 C016 116.31(12)
O005 C013 C018 124.32(14)
O005 C013 C010 114.94(13)
C018 C013 C010 120.74(14)
C010 C014 C015 120.84(13)
C010 C014 C016 128.87(13)
C015 C014 C016 110.25(12)
C023 C015 C014 119.65(14)
C023 C015 C019 131.65(13)
C014 C015 C019 108.65(12)
C014 C016 C012 103.06(11)
C014 C016 H16A 113.5(8)
C012 C016 H16A 112.9(9)
C014 C016 H16B 110.5(8)
C012 C016 H16B 107.2(8)
H16A C016 H16B 109.4(12)
O001 C017 N003 128.78(14)
O001 C017 C022 116.00(14)
N003 C017 C022 115.21(13)
C023 C018 C013 120.02(15)
C023 C018 H18 118.3(9)
C013 C018 H18 121.6(9)
C006 C019 C015 133.33(12)
C006 C019 C012 119.60(12)
C015 C019 C012 106.87(11)
C011 C020 C021 119.94(14)
C011 C020 H20 121.4(9)
C021 C020 H20 118.7(9)
O004 C021 C020 125.23(13)
O004 C021 C012 117.10(12)
C020 C021 C012 117.44(12)
F3B C022 F2B 109.4(5)
F3B C022 F3 126.5(6)
F2B C022 F3 77.0(5)
F3B C022 F2 26.6(8)
F2B C022 F2 124.9(4)
F3 C022 F2 105.6(6)
F3B C022 F1B 108.5(7)
F2B C022 F1B 102.9(5)
F3 C022 F1B 27.5(6)
F2 C022 F1B 83.3(6)
F3B C022 F1 82.3(5)
F2B C022 F1 32.7(4)
F3 C022 F1 107.9(4)
F2 C022 F1 105.2(5)
F1B C022 F1 130.4(5)
F3B C022 C017 110.2(4)
F2B C022 C017 116.9(4)
F3 C022 C017 113.0(3)
F2 C022 C017 112.1(3)
F1B C022 C017 108.5(4)
F1 C022 C017 112.5(4)
C018 C023 C015 119.70(15)
C018 C023 H23 119.9(8)
C015 C023 H23 120.3(8)
C006 C024 C026 104.00(13)
C006 C024 H24A 111.1(10)
C026 C024 H24A 110.9(11)
C006 C024 H24B 113.4(10)
C026 C024 H24B 109.9(11)
H24A C024 H24B 107.4(15)
N009 C026 C024 104.15(14)
N009 C026 H26B 107.7(11)
C024 C026 H26B 110.5(11)
N009 C026 H26A 112.8(12)
C024 C026 H26A 113.8(13)
H26B C026 H26A 107.6(16)
O005 C027 H27A 109.5
O005 C027 H27B 109.5
H27A C027 H27B 109.5
O005 C027 H27C 109.5
H27A C027 H27C 109.5
H27B C027 H27C 109.5
HW2 OW1 HW1 111(2)

loop_
_geom_bond_atom_site_label_1
_geom_bond_atom_site_label_2
_geom_bond_distance
O001 C017 1.2143(17)
N003 C017 1.3265(19)
N003 C012 1.4989(17)
N003 H3 0.920(16)
O004 C021 1.2620(16)
O005 C013 1.3688(17)
O005 C027 1.417(2)
C006 C019 1.3297(19)
C006 C011 1.459(2)
C006 C024 1.501(2)
F2 F3B 0.589(17)
F2 C022 1.291(6)
F2 F1B 1.718(12)
F2B F1 0.734(9)
F2B C022 1.276(7)
F2B F3 1.593(10)
F1 C022 1.326(7)
F1 F3B 1.710(11)
F1B F3 0.612(14)
F1B C022 1.295(7)
F3 C022 1.283(6)
F3B C022 1.272(8)
N009 C011 1.3199(19)
N009 C026 1.454(2)
N009 H9 0.92(2)
C010 C014 1.370(2)
C010 C013 1.393(2)
C010 H10 0.943(15)
C011 C020 1.381(2)
C012 C019 1.5271(18)
C012 C021 1.5310(19)
C012 C016 1.538(2)
C013 C018 1.389(2)
C014 C015 1.4055(19)
C014 C016 1.510(2)
C015 C023 1.386(2)
C015 C019 1.4604(19)
C016 H16A 0.978(14)
C016 H16B 0.991(14)
C017 C022 1.532(2)
C018 C023 1.384(2)
C018 H18 0.942(15)
C020 C021 1.385(2)
C020 H20 0.937(16)
C023 H23 0.988(14)
C024 C026 1.529(2)
C024 H24A 0.976(18)
C024 H24B 0.995(19)
C026 H26B 1.03(2)
C026 H26A 0.98(2)
C027 H27A 0.9600
C027 H27B 0.9600
C027 H27C 0.9600
OW1 HW2 0.97(3)
OW1 HW1 0.81(3)
